data_4511476
loop_
_publ_author_name
'Ren, X. M.'
'Ni, Z. P.'
'Noro, S.'
'Akutagawa, T.'
'Nishihara, S.'
'Nakamura, T.'
'Sui, Y. X.'
'Song, Y.'

_publ_section_title
;
 Diversities of Coordination Geometry at Cu2+Center in the
 Bis(maleonitriledithiolato)cuprate Complexes:&#x2009; Syntheses, Magnetic
 Properties, X-ray Crystal Structural Analyses, and DFT Calculations
;
_journal_issue 11
_journal_name_full 'Crystal Growth &amp; Design'
_journal_page_first 2530
_journal_paper_doi 10.1021/cg0602966
_journal_volume 6
_journal_year 2006
_chemical_formula_sum 'C32 H22 Cu F2 N6 S4'
_chemical_formula_weight 720.34
_chemical_name_systematic
; 
 ? 
;
_space_group_IT_number 12
_symmetry_cell_setting monoclinic
_symmetry_space_group_name_Hall '-C 2y'
_symmetry_space_group_name_H-M 'C 1 2/m 1'
_atom_sites_solution_hydrogens geom
_atom_sites_solution_primary direct
_atom_sites_solution_secondary difmap
_audit_creation_method SHELXL-97
_cell_angle_alpha 90.00
_cell_angle_beta 106.90(2)
_cell_angle_gamma 90.00
_cell_formula_units_Z 2
_cell_length_a 13.846(7)
_cell_length_b 12.157(5)
_cell_length_c 10.303(3)
_cell_measurement_temperature 293(2)
_cell_volume 1659.4(12)
_computing_structure_refinement 'SHELXL-97 (Sheldrick, 1997)'
_computing_structure_solution 'SHELXS-97 (Sheldrick, 1990)'
_diffrn_ambient_temperature 293(2)
_diffrn_measured_fraction_theta_full 0.997
_diffrn_measured_fraction_theta_max 0.997
_diffrn_radiation_monochromator graphite
_diffrn_radiation_source 'fine-focus sealed tube'
_diffrn_radiation_type MoK\a
_diffrn_radiation_wavelength 0.71070
_diffrn_reflns_av_R_equivalents 0.0256
_diffrn_reflns_av_sigmaI/netI 0.0157
_diffrn_reflns_limit_h_max 17
_diffrn_reflns_limit_h_min -17
_diffrn_reflns_limit_k_max 15
_diffrn_reflns_limit_k_min -15
_diffrn_reflns_limit_l_max 12
_diffrn_reflns_limit_l_min -13
_diffrn_reflns_number 13957
_diffrn_reflns_theta_full 27.47
_diffrn_reflns_theta_max 27.47
_diffrn_reflns_theta_min 3.08
_exptl_absorpt_coefficient_mu 0.953
_exptl_crystal_density_diffrn 1.442
_exptl_crystal_density_method 'not measured'
_exptl_crystal_F_000 734
_refine_diff_density_max 0.211
_refine_diff_density_min -0.239
_refine_diff_density_rms 0.040
_refine_ls_extinction_coef 0.0072(7)
_refine_ls_extinction_expression Fc^*^=kFc[1+0.001xFc^2^\l^3^/sin(2\q)]^-1/4^
_refine_ls_extinction_method SHELXL
_refine_ls_goodness_of_fit_ref 1.047
_refine_ls_hydrogen_treatment mixed
_refine_ls_matrix_type full
_refine_ls_number_parameters 114
_refine_ls_number_reflns 1979
_refine_ls_number_restraints 0
_refine_ls_restrained_S_all 1.047
_refine_ls_R_factor_all 0.0311
_refine_ls_R_factor_gt 0.0270
_refine_ls_shift/su_max 0.001
_refine_ls_shift/su_mean 0.000
_refine_ls_structure_factor_coef Fsqd
_refine_ls_weighting_details 'calc w=1/[\s^2^(Fo^2^)+(0.0393P)^2^+0.6760P] where P=(Fo^2^+2Fc^2^)/3'
_refine_ls_weighting_scheme calc
_refine_ls_wR_factor_gt 0.0713
_refine_ls_wR_factor_ref 0.0731
_reflns_number_gt 1751
_reflns_number_total 1979
_reflns_threshold_expression >2sigma(I)
_cod_data_source_file cg0602966si20060520_102312.cif
_cod_data_source_block 3
_cod_depositor_comments
;
The following automatic conversions were performed:

'_symmetry_cell_setting' value 'Monoclinic' changed to 'monoclinic'
according to
/usr/data/users/saulius/automatic-downloads/retrospective/ACS/lib/dictionaries/cif_core.dic
dictionary named 'cif_core.dic' version 2.4.2 from 2011-04-26.

Automatic conversion script
Id: cif_fix_values 2281 2013-09-26 08:29:07Z andrius 
;
_cod_original_sg_symbol_H-M C2/m
_cod_database_code 4511476

loop_
_symmetry_equiv_pos_as_xyz
'x, y, z'
'-x, y, -z'
'x+1/2, y+1/2, z'
'-x+1/2, y+1/2, -z'
'-x, -y, -z'
'x, -y, z'
'-x+1/2, -y+1/2, -z'
'x+1/2, -y+1/2, z'

loop_
_atom_site_label
_atom_site_type_symbol
_atom_site_fract_x
_atom_site_fract_y
_atom_site_fract_z
_atom_site_U_iso_or_equiv
_atom_site_adp_type
_atom_site_occupancy
_atom_site_symmetry_multiplicity
_atom_site_calc_flag
_atom_site_refinement_flags
Cu1 Cu -0.5000 0.5000 -0.5000 0.03847(13) Uani 1 4 d S
S1 S -0.52374(3) 0.63350(3) -0.35697(4) 0.04960(14) Uani 1 1 d .
F1 F -0.15332(19) 0.5000 -0.6243(2) 0.1214(9) Uani 1 2 d S
N1 N -0.64194(15) 0.66016(15) -0.07953(19) 0.0794(5) Uani 1 1 d .
N2 N -0.19213(13) 0.5000 -0.03249(17) 0.0463(4) Uani 1 2 d S
C1 C -0.60849(13) 0.61367(14) -0.15279(17) 0.0540(4) Uani 1 1 d .
C2 C -0.56797(11) 0.55596(13) -0.24563(14) 0.0427(3) Uani 1 1 d .
C3 C -0.0290(2) 0.5000 0.1878(3) 0.0882(12) Uani 1 2 d S
H3A H 0.0270 0.5000 0.2641 0.106 Uiso 1 2 calc SR
C4 C -0.06977(17) 0.4037(2) 0.1322(2) 0.0810(7) Uani 1 1 d .
H4A H -0.0418 0.3372 0.1693 0.097 Uiso 1 1 calc R
C5 C -0.15226(15) 0.40564(15) 0.02128(19) 0.0608(4) Uani 1 1 d .
H5A H -0.1810 0.3398 -0.0172 0.073 Uiso 1 1 calc R
C6 C -0.28064(19) 0.5000 -0.1567(2) 0.0758(9) Uani 1 2 d S
H6A H -0.3212 0.5640 -0.1564 0.091 Uiso 1 1 d R
C7 C -0.24631(17) 0.5000 -0.2832(2) 0.0615(7) Uani 1 2 d S
C8 C -0.23036(18) 0.5965(2) -0.3407(2) 0.0805(6) Uani 1 1 d .
H8A H -0.2412 0.6628 -0.3020 0.097 Uiso 1 1 calc R
C9 C -0.19818(19) 0.5976(2) -0.4563(2) 0.0862(7) Uani 1 1 d .
H9A H -0.1869 0.6636 -0.4953 0.103 Uiso 1 1 calc R
C10 C -0.1837(2) 0.5000 -0.5103(3) 0.0755(9) Uani 1 2 d S

loop_
_atom_site_aniso_label
_atom_site_aniso_U_11
_atom_site_aniso_U_22
_atom_site_aniso_U_33
_atom_site_aniso_U_23
_atom_site_aniso_U_13
_atom_site_aniso_U_12
Cu1 0.0423(2) 0.0383(2) 0.03585(19) 0.000 0.01302(14) 0.000
S1 0.0684(3) 0.0375(2) 0.0493(2) -0.00251(15) 0.02709(19) -0.00356(16)
F1 0.1291(18) 0.187(3) 0.0655(11) 0.000 0.0561(12) 0.000
N1 0.1070(14) 0.0636(10) 0.0884(12) -0.0149(9) 0.0609(11) -0.0003(10)
N2 0.0397(9) 0.0608(11) 0.0404(9) 0.000 0.0148(7) 0.000
C1 0.0636(10) 0.0479(8) 0.0575(9) -0.0044(7) 0.0283(8) -0.0016(7)
C2 0.0443(7) 0.0445(8) 0.0408(7) -0.0028(6) 0.0150(6) -0.0010(6)
C3 0.0481(15) 0.168(4) 0.0463(14) 0.000 0.0097(11) 0.000
C4 0.0783(14) 0.0995(17) 0.0719(13) 0.0334(13) 0.0322(11) 0.0375(13)
C5 0.0739(12) 0.0483(9) 0.0675(11) -0.0024(8) 0.0321(9) 0.0004(8)
C6 0.0416(13) 0.137(3) 0.0467(13) 0.000 0.0097(10) 0.000
C7 0.0381(11) 0.103(2) 0.0393(11) 0.000 0.0041(9) 0.000
C8 0.0899(15) 0.0934(16) 0.0587(11) 0.0154(11) 0.0223(10) 0.0376(13)
C9 0.0990(17) 0.0993(18) 0.0632(12) 0.0293(13) 0.0282(11) 0.0245(14)
C10 0.0653(17) 0.119(3) 0.0437(13) 0.000 0.0183(12) 0.000

loop_
_atom_type_symbol
_atom_type_description
_atom_type_scat_dispersion_real
_atom_type_scat_dispersion_imag
_atom_type_scat_source
C C 0.0033 0.0016 'International Tables Vol C Tables 4.2.6.8 and 6.1.1.4'
H H 0.0000 0.0000 'International Tables Vol C Tables 4.2.6.8 and 6.1.1.4'
N N 0.0061 0.0033 'International Tables Vol C Tables 4.2.6.8 and 6.1.1.4'
F F 0.0171 0.0103 'International Tables Vol C Tables 4.2.6.8 and 6.1.1.4'
S S 0.1246 0.1234 'International Tables Vol C Tables 4.2.6.8 and 6.1.1.4'
Cu Cu 0.3201 1.2651 'International Tables Vol C Tables 4.2.6.8 and 6.1.1.4'

loop_
_geom_angle_atom_site_label_1
_geom_angle_atom_site_label_2
_geom_angle_atom_site_label_3
_geom_angle
_geom_angle_site_symmetry_1
_geom_angle_site_symmetry_3
S1 Cu1 S1 90.80(3) . 6_565
S1 Cu1 S1 180.00(2) . 5_464
S1 Cu1 S1 89.20(3) 6_565 5_464
S1 Cu1 S1 89.20(3) . 2_454
S1 Cu1 S1 180.0 6_565 2_454
S1 Cu1 S1 90.80(3) 5_464 2_454
C2 S1 Cu1 100.73(6) . .
C5 N2 C5 120.3(2) 6_565 .
C5 N2 C6 119.85(11) 6_565 .
C5 N2 C6 119.85(11) . .
N1 C1 C2 179.2(2) . .
C2 C2 C1 119.47(9) 6_565 .
C2 C2 S1 123.05(5) 6_565 .
C1 C2 S1 117.46(12) . .
C4 C3 C4 119.9(3) . 6_565
C4 C3 H3A 120.1 . .
C4 C3 H3A 120.1 6_565 .
C3 C4 C5 119.1(2) . .
C3 C4 H4A 120.5 . .
C5 C4 H4A 120.5 . .
N2 C5 C4 120.83(19) . .
N2 C5 H5A 119.6 . .
C4 C5 H5A 119.6 . .
N2 C6 C7 110.71(19) . .
N2 C6 H6A 109.5 . .
C7 C6 H6A 109.5 . .
C8 C7 C8 119.1(3) 6_565 .
C8 C7 C6 120.46(13) 6_565 .
C8 C7 C6 120.46(13) . .
C7 C8 C9 121.0(2) . .
C7 C8 H8A 119.5 . .
C9 C8 H8A 119.5 . .
C10 C9 C8 117.9(2) . .
C10 C9 H9A 121.0 . .
C8 C9 H9A 121.0 . .
C9 C10 C9 123.0(3) . 6_565
C9 C10 F1 118.50(14) . .
C9 C10 F1 118.50(14) 6_565 .

loop_
_geom_bond_atom_site_label_1
_geom_bond_atom_site_label_2
_geom_bond_distance
_geom_bond_site_symmetry_2
Cu1 S1 2.2793(7) .
Cu1 S1 2.2793(7) 6_565
Cu1 S1 2.2793(7) 5_464
Cu1 S1 2.2793(7) 2_454
S1 C2 1.7285(15) .
F1 C10 1.358(3) .
N1 C1 1.143(2) .
N2 C5 1.323(2) 6_565
N2 C5 1.323(2) .
N2 C6 1.493(3) .
C1 C2 1.426(2) .
C2 C2 1.361(3) 6_565
C3 C4 1.352(3) .
C3 C4 1.352(3) 6_565
C3 H3A 0.9300 .
C4 C5 1.361(3) .
C4 H4A 0.9300 .
C5 H5A 0.9300 .
C6 C7 1.511(3) .
C6 H6A 0.9599 .
C7 C8 1.362(3) 6_565
C7 C8 1.362(3) .
C8 C9 1.387(3) .
C8 H8A 0.9300 .
C9 C10 1.351(3) .
C9 H9A 0.9300 .
C10 C9 1.351(3) 6_565
